data_4038647
loop_
_publ_author_name
'Sun, Yuli'
'Lu, Chengrong'
'Zhao, Bei'
'Xue, Mingqiang'

_publ_section_title
;
 Enantioselective Hydroboration of Ketones Catalyzed by Rare-Earth Metal
 Complexes Containing Trost Ligands.
;
_journal_name_full 'The Journal of organic chemistry'
_journal_paper_doi 10.1021/acs.joc.0c00877
_journal_year 2020
_chemical_absolute_configuration rm
_chemical_formula_moiety 'C86 H86 Eu2 N4 O6, C4 H10 O2, C4 H8 O'
_chemical_formula_sum 'C94 H104 Eu2 N4 O9'
_chemical_formula_weight 1737.73
_space_group_crystal_system orthorhombic
_space_group_IT_number 19
_space_group_name_Hall 'P 2ac 2ab'
_space_group_name_H-M_alt 'P 21 21 21'
_atom_sites_solution_hydrogens geom
_audit_creation_date 2020-02-24
_audit_creation_method
;
Olex2 1.2
(compiled 2018.05.29 svn.r3508 for OlexSys, GUI svn.r5506)
;
_cell_angle_alpha 90
_cell_angle_beta 90
_cell_angle_gamma 90
_cell_formula_units_Z 4
_cell_length_a 14.5692(7)
_cell_length_b 16.6420(8)
_cell_length_c 37.3230(17)
_cell_measurement_reflns_used 9442
_cell_measurement_temperature 296(2)
_cell_measurement_theta_max 27.50
_cell_measurement_theta_min 2.48
_cell_volume 9049.4(7)
_computing_cell_refinement 'Bruker SAINT'
_computing_data_collection 'Bruker APEX2'
_computing_data_reduction 'Bruker SAINT'
_computing_molecular_graphics 'Olex2 (Dolomanov et al., 2009)'
_computing_publication_material 'Olex2 (Dolomanov et al., 2009)'
_computing_structure_refinement 'ShelXL (Sheldrick, 2015)'
_computing_structure_solution 'SHELXT 2014/5 (Sheldrick, 2014)'
_diffrn_ambient_temperature 296.15
_diffrn_measured_fraction_theta_full 0.998
_diffrn_measured_fraction_theta_max 0.998
_diffrn_measurement_device_type 'Bruker APEX-II CCD'
_diffrn_measurement_method '\f and \w scans'
_diffrn_radiation_type MoK\a
_diffrn_radiation_wavelength 0.71073
_diffrn_reflns_av_R_equivalents 0.0396
_diffrn_reflns_av_unetI/netI 0.0247
_diffrn_reflns_Laue_measured_fraction_full 0.998
_diffrn_reflns_Laue_measured_fraction_max 0.998
_diffrn_reflns_limit_h_max 18
_diffrn_reflns_limit_h_min -18
_diffrn_reflns_limit_k_max 21
_diffrn_reflns_limit_k_min -20
_diffrn_reflns_limit_l_max 48
_diffrn_reflns_limit_l_min -48
_diffrn_reflns_number 230487
_diffrn_reflns_point_group_measured_fraction_full 0.998
_diffrn_reflns_point_group_measured_fraction_max 0.997
_diffrn_reflns_theta_full 25.242
_diffrn_reflns_theta_max 27.541
_diffrn_reflns_theta_min 2.153
_diffrn_standards_number 0
_exptl_absorpt_coefficient_mu 1.428
_exptl_absorpt_correction_type none
_exptl_crystal_colour colourless
_exptl_crystal_colour_primary colourless
_exptl_crystal_density_diffrn 1.275
_exptl_crystal_description block
_exptl_crystal_F_000 3576
_exptl_crystal_size_max 0.5
_exptl_crystal_size_mid 0.4
_exptl_crystal_size_min 0.4
_refine_diff_density_max 1.438
_refine_diff_density_min -1.228
_refine_diff_density_rms 0.078
_refine_ls_abs_structure_details
;
 Flack x determined using 8567 quotients [(I+)-(I-)]/[(I+)+(I-)]
 (Parsons, Flack and Wagner, Acta Cryst. B69 (2013) 249-259).
;
_refine_ls_abs_structure_Flack 0.002(2)
_refine_ls_extinction_method none
_refine_ls_goodness_of_fit_ref 1.039
_refine_ls_hydrogen_treatment constr
_refine_ls_matrix_type full
_refine_ls_number_parameters 956
_refine_ls_number_reflns 20816
_refine_ls_number_restraints 2221
_refine_ls_restrained_S_all 1.070
_refine_ls_R_factor_all 0.0322
_refine_ls_R_factor_gt 0.0287
_refine_ls_shift/su_max 0.002
_refine_ls_shift/su_mean 0.000
_refine_ls_structure_factor_coef Fsqd
_refine_ls_weighting_details 'w=1/[\s^2^(Fo^2^)+(0.0302P)^2^+13.5673P] where P=(Fo^2^+2Fc^2^)/3'
_refine_ls_weighting_scheme calc
_refine_ls_wR_factor_gt 0.0683
_refine_ls_wR_factor_ref 0.0699
_reflns_Friedel_coverage 0.839
_reflns_Friedel_fraction_full 0.999
_reflns_Friedel_fraction_max 0.997
_reflns_number_gt 19672
_reflns_number_total 20816
_reflns_threshold_expression 'I > 2\s(I)'
_cod_data_source_file jo0c00877_si_002.cif
_cod_data_source_block b180506c_0ma_a_sq
_cod_database_code 4038647
_shelx_shelxl_version_number 2016/4
_shelx_space_group_comment
;
The symmetry employed for this shelxl refinement is uniquely defined
by the following loop, which should always be used as a source of
symmetry information in preference to the above space-group names.
They are only intended as comments.
;
_shelx_estimated_absorpt_t_max 0.599
_shelx_estimated_absorpt_t_min 0.535
_olex2_refinement_description
;
1. Fixed Uiso
 At 1.2 times of:
  All C(H) groups, All C(H,H) groups
 At 1.5 times of:
  All C(H,H,H) groups
2. Rigid bond restraints
 C13, C20
 with sigma for 1-2 distances of 0.0002 and sigma for 1-3 distances of 0.0002
3. Uiso/Uaniso restraints and constraints
C69 \\sim C5 \\sim C30 \\sim C47 \\sim C4 \\sim C48 \\sim C81 \\sim C27 \\sim
C40 \\sim C32 \\sim C49 \\sim C3 \\sim C31 \\sim C75 \\sim C70 \\sim C51 \\sim
C39 \\sim C8 \\sim C46 \\sim C38 \\sim C41 \\sim C6 \\sim C73 \\sim C12 \\sim
C74 \\sim C26 \\sim C2 \\sim C82 \\sim C80 \\sim C57 \\sim C50 \\sim C53 \\sim
C9 \\sim C15 \\sim C7 \\sim C45 \\sim C63 \\sim C29 \\sim C37 \\sim C36 \\sim
C54 \\sim C42 \\sim C13 \\sim C86 \\sim C56 \\sim C55 \\sim C72 \\sim C11 \\sim
C14 \\sim C43 \\sim C76 \\sim C33 \\sim C58 \\sim C71 \\sim C52 \\sim C78 \\sim
C68 \\sim C59 \\sim C44 \\sim C64 \\sim C83 \\sim C79 \\sim C84 \\sim C77 \\sim
C21 \\sim C28 \\sim C35 \\sim C1 \\sim C10 \\sim C85 \\sim C20 \\sim C16 \\sim
C22 \\sim C19 \\sim C91 \\sim C34 \\sim C62 \\sim C61 \\sim C65 \\sim C89 \\sim
C60 \\sim C67 \\sim C17 \\sim C93 \\sim C66 \\sim C25 \\sim C92 \\sim C94 \\sim
C88 \\sim C18 \\sim C90 \\sim C23 \\sim C87 \\sim C24: within 3.8A with sigma
of 0.01 and sigma for terminal atoms of 0.02
Uanis(C66) \\sim Ueq: with sigma of 0.01 and sigma for terminal atoms of 0.02
Uanis(C25) = Uanis(C24)
Uanis(C24) = Uanis(C23) = Uanis(C22) = Uanis(C21) = Uanis(C20) = Uanis(C25)
4.a Ternary CH refined with riding coordinates:
 C30(H30), C73(H73), C12(H12), C55(H55)
4.b Secondary CH2 refined with riding coordinates:
 C69(H69A,H69B), C27(H27A,H27B), C70(H70A,H70B), C51(H51A,H51B), C8(H8A,H8B),
 C26(H26A,H26B), C53(H53A,H53B), C9(H9A,H9B), C29(H29A,H29B), C54(H54A,H54B),
 C72(H72A,H72B), C11(H11A,H11B), C71(H71A,H71B), C52(H52A,H52B), C28(H28A,H28B),
  C10(H10A,H10B), C89(H89A,H89B), C93(H93A,H93B), C92(H92A,H92B), C88(H88A,
 H88B), C90(H90A,H90B), C87(H87A,H87B)
4.c Aromatic/amide H refined with riding coordinates:
 C40(H40), C3(H3), C39(H39), C46(H46), C41(H41), C82(H82), C80(H80), C50(H50),
 C15(H15), C7(H7), C37(H37), C36(H36), C42(H42), C86(H86), C43(H43), C76(H76),
 C33(H33), C58(H58), C78(H78), C68(H68), C59(H59), C64(H64), C83(H83), C79(H79),
  C84(H84), C77(H77), C21(H21), C35(H35), C85(H85), C16(H16), C22(H22),
 C19(H19), C34(H34), C62(H62), C61(H61), C65(H65), C60(H60), C67(H67), C17(H17),
  C66(H66), C25(H25), C18(H18), C23(H23), C24(H24)
4.d Idealised Me refined as rotating group:
 C44(H44A,H44B,H44C), C1(H1A,H1B,H1C), C91(H91A,H91B,H91C), C94(H94A,H94B,H94C)
;
_olex2_submission_special_instructions 'No special instructions were received'

loop_
_space_group_symop_operation_xyz
'x, y, z'
'-x+1/2, -y, z+1/2'
'-x, y+1/2, -z+1/2'
'x+1/2, -y+1/2, -z'

loop_
_atom_site_label
_atom_site_type_symbol
_atom_site_fract_x
_atom_site_fract_y
_atom_site_fract_z
_atom_site_U_iso_or_equiv
_atom_site_adp_type
_atom_site_occupancy
_atom_site_site_symmetry_order
_atom_site_calc_flag
_atom_site_refinement_flags_posn
_atom_site_refinement_flags_adp
_atom_site_refinement_flags_occupancy
_atom_site_disorder_assembly
_atom_site_disorder_group
Eu2 Eu 0.69752(2) 0.49954(2) 0.38014(2) 0.01697(5) Uani 1 1 d . . . . .
Eu1 Eu 0.45686(2) 0.44697(2) 0.34063(2) 0.01845(5) Uani 1 1 d . . . . .
O5 O 0.7667(2) 0.61321(18) 0.38215(9) 0.0204(6) Uani 1 1 d . . . . .
O2 O 0.7887(2) 0.42323(18) 0.41006(8) 0.0233(7) Uani 1 1 d . . . . .
O3 O 0.3660(2) 0.5487(2) 0.34677(8) 0.0274(7) Uani 1 1 d . . . . .
N3 N 0.6615(3) 0.5791(2) 0.43877(10) 0.0207(8) Uani 1 1 d . . . . .
O4 O 0.5450(2) 0.45583(19) 0.39362(7) 0.0225(6) Uani 1 1 d . . . . .
O6 O 0.4227(3) 0.3397(2) 0.31062(9) 0.0315(8) Uani 1 1 d . . . . .
O1 O 0.6101(2) 0.47638(19) 0.32793(8) 0.0208(7) Uani 1 1 d . . . . .
N2 N 0.8126(2) 0.4240(2) 0.33808(10) 0.0188(7) Uani 1 1 d . . . . .
N1 N 0.4321(2) 0.5198(2) 0.27973(10) 0.0196(8) Uani 1 1 d . . . . .
C69 C 0.5611(3) 0.5747(3) 0.44761(12) 0.0234(9) Uani 1 1 d . U . . .
H69A H 0.526182 0.596237 0.427675 0.028 Uiso 1 1 calc R . . . .
H69B H 0.549000 0.608187 0.468352 0.028 Uiso 1 1 calc R . . . .
C5 C 0.6372(3) 0.4621(3) 0.29345(11) 0.0174(8) Uani 1 1 d . U . . .
C30 C 0.8841(3) 0.3842(3) 0.36095(12) 0.0214(9) Uani 1 1 d . U . . .
H30 H 0.905229 0.335310 0.348855 0.026 Uiso 1 1 calc R . . . .
C47 C 0.4779(3) 0.3603(3) 0.43397(13) 0.0243(9) Uani 1 1 d . U . . .
N4 N 0.3790(3) 0.3406(2) 0.38073(12) 0.0253(8) Uani 1 1 d . . . . .
C4 C 0.5961(3) 0.5029(3) 0.26494(11) 0.0203(8) Uani 1 1 d . U . . .
C48 C 0.5186(3) 0.4355(3) 0.42738(12) 0.0226(9) Uani 1 1 d . U . . .
C81 C 0.7703(3) 0.7561(3) 0.38799(13) 0.0236(9) Uani 1 1 d . U . . .
C27 C 0.8663(3) 0.4750(3) 0.31289(13) 0.0230(9) Uani 1 1 d . U . . .
H27A H 0.827601 0.515421 0.301859 0.028 Uiso 1 1 calc R . . . .
H27B H 0.894351 0.442629 0.294237 0.028 Uiso 1 1 calc R . . . .
C40 C 0.7834(4) 0.1366(3) 0.38880(15) 0.0351(12) Uani 1 1 d . U . . .
H40 H 0.807590 0.090146 0.378694 0.042 Uiso 1 1 calc R . . . .
C32 C 0.9254(4) 0.3491(3) 0.42491(14) 0.0283(10) Uani 1 1 d . U . . .
C49 C 0.5282(3) 0.4904(3) 0.45534(11) 0.0235(9) Uani 1 1 d . U . . .
C3 C 0.6270(3) 0.4881(3) 0.23029(12) 0.0227(9) Uani 1 1 d . U . . .
H3 H 0.600287 0.515931 0.211356 0.027 Uiso 1 1 calc R . . . .
C31 C 0.8452(3) 0.3610(3) 0.39845(12) 0.0216(8) Uani 1 1 d . U . . .
C75 C 0.8640(3) 0.6699(3) 0.42826(12) 0.0232(9) Uani 1 1 d . U . . .
C70 C 0.7149(3) 0.5557(3) 0.47111(12) 0.0265(9) Uani 1 1 d . U . . .
H70A H 0.775293 0.536525 0.464262 0.032 Uiso 1 1 calc R . . . .
H70B H 0.683543 0.513248 0.484016 0.032 Uiso 1 1 calc R . . . .
C51 C 0.4538(4) 0.3048(3) 0.40349(13) 0.0270(9) Uani 1 1 d . U . . .
H51A H 0.507835 0.295334 0.388884 0.032 Uiso 1 1 calc R . . . .
H51B H 0.433540 0.253504 0.412997 0.032 Uiso 1 1 calc R . . . .
C39 C 0.8279(3) 0.2102(3) 0.38415(13) 0.0265(9) Uani 1 1 d . U . . .
H39 H 0.881942 0.212263 0.370891 0.032 Uiso 1 1 calc R . . . .
C8 C 0.5198(3) 0.5623(3) 0.27204(13) 0.0231(9) Uani 1 1 d . U . . .
H8A H 0.536087 0.595839 0.292310 0.028 Uiso 1 1 calc R . . . .
H8B H 0.511944 0.596746 0.251314 0.028 Uiso 1 1 calc R . . . .
C46 C 0.4530(3) 0.3405(3) 0.46864(13) 0.0295(10) Uani 1 1 d . U . . .
H46 H 0.428545 0.289762 0.472960 0.035 Uiso 1 1 calc R . . . .
C38 C 0.7929(3) 0.2805(3) 0.39900(12) 0.0232(9) Uani 1 1 d . U . . .
C41 C 0.7037(4) 0.1333(3) 0.40840(15) 0.0366(11) Uani 1 1 d . U . . .
H41 H 0.674507 0.084230 0.411938 0.044 Uiso 1 1 calc R . . . .
C6 C 0.7068(3) 0.4052(3) 0.28695(12) 0.0195(8) Uani 1 1 d . U . . .
C73 C 0.6862(3) 0.6660(3) 0.43264(12) 0.0229(9) Uani 1 1 d . U . . .
H73 H 0.634100 0.692075 0.420772 0.027 Uiso 1 1 calc R . . . .
C12 C 0.3510(3) 0.5748(3) 0.28436(13) 0.0234(9) Uani 1 1 d . U . . .
H12 H 0.353849 0.618439 0.266754 0.028 Uiso 1 1 calc R . . . .
O8 O 0.0021(3) 0.3811(3) 0.23540(14) 0.0550(12) Uani 1 1 d . . . . .
C74 C 0.7719(3) 0.6740(3) 0.40758(12) 0.0214(9) Uani 1 1 d . U . . .
C26 C 0.7551(3) 0.3649(3) 0.31750(12) 0.0209(9) Uani 1 1 d . U . . .
H26A H 0.793947 0.322307 0.308335 0.025 Uiso 1 1 calc R . . . .
H26B H 0.710118 0.340980 0.333413 0.025 Uiso 1 1 calc R . . . .
C2 C 0.6961(3) 0.4337(3) 0.22303(12) 0.0245(9) Uani 1 1 d . U . . .
O9 O -0.0556(3) 0.2585(3) 0.28343(13) 0.0535(12) Uani 1 1 d . . . . .
C82 C 0.8171(4) 0.7613(3) 0.35528(13) 0.0270(10) Uani 1 1 d . U . . .
H82 H 0.844090 0.715234 0.345875 0.032 Uiso 1 1 calc R . . . .
C80 C 0.9026(4) 0.7375(3) 0.44509(14) 0.0306(10) Uani 1 1 d . U . . .
H80 H 0.873226 0.786903 0.443219 0.037 Uiso 1 1 calc R . . . .
C57 C 0.3321(4) 0.2249(3) 0.29326(16) 0.0341(11) Uani 1 1 d . U . . .
C50 C 0.5005(3) 0.4684(3) 0.48979(13) 0.0280(10) Uani 1 1 d . U . . .
H50 H 0.507413 0.505043 0.508397 0.034 Uiso 1 1 calc R . . . .
C53 C 0.2271(3) 0.3876(3) 0.37593(14) 0.0290(10) Uani 1 1 d . U . . .
H53A H 0.233933 0.439792 0.364698 0.035 Uiso 1 1 calc R . . . .
H53B H 0.167265 0.384724 0.387238 0.035 Uiso 1 1 calc R . . . .
C9 C 0.4068(3) 0.4673(3) 0.24900(13) 0.0239(9) Uani 1 1 d . U . . .
H9A H 0.438609 0.416178 0.250550 0.029 Uiso 1 1 calc R . . . .
H9B H 0.422799 0.492780 0.226484 0.029 Uiso 1 1 calc R . . . .
C15 C 0.2076(4) 0.6977(3) 0.30567(16) 0.0341(10) Uani 1 1 d . U . . .
H15 H 0.239368 0.713306 0.285205 0.041 Uiso 1 1 calc R . . . .
C7 C 0.7350(3) 0.3928(3) 0.25171(12) 0.0223(9) Uani 1 1 d . U . . .
H7 H 0.781584 0.355855 0.247233 0.027 Uiso 1 1 calc R . . . .
C45 C 0.4629(4) 0.3931(3) 0.49720(12) 0.0293(10) Uani 1 1 d . U . . .
C63 C 0.4709(4) 0.2068(3) 0.32781(15) 0.0373(11) Uani 1 1 d . U . . .
C29 C 0.9646(3) 0.4454(3) 0.36228(12) 0.0241(8) Uani 1 1 d . U . . .
H29A H 0.972299 0.466178 0.386364 0.029 Uiso 1 1 calc R . . . .
H29B H 1.021433 0.420109 0.354827 0.029 Uiso 1 1 calc R . . . .
C37 C 0.9187(4) 0.3797(3) 0.45972(15) 0.0389(12) Uani 1 1 d . U . . .
H37 H 0.866838 0.408629 0.466405 0.047 Uiso 1 1 calc R . . . .
C36 C 0.9884(5) 0.3672(4) 0.48438(17) 0.0500(15) Uani 1 1 d . U . . .
H36 H 0.981982 0.387341 0.507495 0.060 Uiso 1 1 calc R . . . .
C54 C 0.2388(3) 0.3200(3) 0.34836(17) 0.0372(12) Uani 1 1 d . U . . .
H54A H 0.237984 0.341362 0.324187 0.045 Uiso 1 1 calc R . . . .
H54B H 0.190072 0.280616 0.350704 0.045 Uiso 1 1 calc R . . . .
C42 C 0.6668(4) 0.2020(3) 0.42277(14) 0.0321(11) Uani 1 1 d . U . . .
H42 H 0.611717 0.199538 0.435336 0.039 Uiso 1 1 calc R . . . .
C13 C 0.3460(3) 0.6104(3) 0.32310(13) 0.0276(8) Uani 1 1 d . U . . .
C86 C 0.7305(4) 0.8253(3) 0.40157(15) 0.0348(11) Uani 1 1 d . U . . .
H86 H 0.699575 0.823269 0.423360 0.042 Uiso 1 1 calc R . . . .
C56 C 0.3909(3) 0.2651(3) 0.32268(14) 0.0280(10) Uani 1 1 d . U . . .
C55 C 0.3335(3) 0.2816(3) 0.35698(14) 0.0290(10) Uani 1 1 d . U . . .
H55 H 0.324276 0.231175 0.370026 0.035 Uiso 1 1 calc R . . . .
C72 C 0.6946(4) 0.7013(3) 0.47089(14) 0.0359(11) Uani 1 1 d . U . . .
H72A H 0.740404 0.743558 0.471532 0.043 Uiso 1 1 calc R . . . .
H72B H 0.636306 0.723238 0.478762 0.043 Uiso 1 1 calc R . . . .
C11 C 0.2693(3) 0.5205(3) 0.27634(15) 0.0297(10) Uani 1 1 d . U . . .
H11A H 0.245619 0.497239 0.298312 0.036 Uiso 1 1 calc R . . . .
H11B H 0.220617 0.550810 0.264904 0.036 Uiso 1 1 calc R . . . .
C14 C 0.2493(3) 0.6445(3) 0.32902(14) 0.0286(10) Uani 1 1 d . U . . .
C43 C 0.7117(4) 0.2758(3) 0.41859(13) 0.0280(10) Uani 1 1 d . U . . .
H43 H 0.687264 0.321932 0.428945 0.034 Uiso 1 1 calc R . . . .
C76 C 0.9112(3) 0.5983(3) 0.43133(13) 0.0253(9) Uani 1 1 d . U . . .
H76 H 0.888112 0.552834 0.420004 0.030 Uiso 1 1 calc R . . . .
C33 C 1.0055(4) 0.3068(3) 0.41611(16) 0.0350(11) Uani 1 1 d . U . . .
H33 H 1.012345 0.286393 0.393057 0.042 Uiso 1 1 calc R . . . .
C58 C 0.3485(4) 0.2458(3) 0.25763(17) 0.0414(12) Uani 1 1 d . U . . .
H58 H 0.394430 0.282753 0.252324 0.050 Uiso 1 1 calc R . . . .
C71 C 0.7234(4) 0.6309(4) 0.49469(14) 0.0370(12) Uani 1 1 d . U . . .
H71A H 0.683422 0.626825 0.515406 0.044 Uiso 1 1 calc R . . . .
H71B H 0.786058 0.637720 0.502904 0.044 Uiso 1 1 calc R . . . .
C52 C 0.3031(3) 0.3731(3) 0.40317(14) 0.0292(10) Uani 1 1 d . U . . .
H52A H 0.321065 0.422806 0.414826 0.035 Uiso 1 1 calc R . . . .
H52B H 0.284169 0.334652 0.421227 0.035 Uiso 1 1 calc R . . . .
C78 C 1.0286(4) 0.6600(3) 0.46731(14) 0.0333(11) Uani 1 1 d . U . . .
H78 H 1.083139 0.656546 0.480174 0.040 Uiso 1 1 calc R . . . .
C68 C 0.5545(4) 0.2223(4) 0.31226(18) 0.0507(13) Uani 1 1 d . U . . .
H68 H 0.564480 0.271416 0.301011 0.061 Uiso 1 1 calc R . . . .
C59 C 0.2978(5) 0.2124(4) 0.23005(19) 0.0532(15) Uani 1 1 d . U . . .
H59 H 0.308777 0.227625 0.206466 0.064 Uiso 1 1 calc R . . . .
C44 C 0.4301(4) 0.3718(4) 0.53446(15) 0.0435(14) Uani 1 1 d . U . . .
H44A H 0.396760 0.322134 0.533672 0.065 Uiso 1 1 calc GR . . . .
H44B H 0.390761 0.413698 0.543257 0.065 Uiso 1 1 calc GR . . . .
H44C H 0.482019 0.366216 0.550112 0.065 Uiso 1 1 calc GR . . . .
C64 C 0.4596(5) 0.1333(4) 0.34533(17) 0.0477(13) Uani 1 1 d . U . . .
H64 H 0.404819 0.120249 0.356682 0.057 Uiso 1 1 calc R . . . .
C83 C 0.8245(4) 0.8328(3) 0.33649(15) 0.0360(11) Uani 1 1 d . U . . .
H83 H 0.855839 0.834749 0.314790 0.043 Uiso 1 1 calc R . . . .
C79 C 0.9832(4) 0.7319(3) 0.46434(15) 0.0372(12) Uani 1 1 d . U . . .
H79 H 1.007066 0.777349 0.475431 0.045 Uiso 1 1 calc R . . . .
C84 C 0.7842(4) 0.9019(3) 0.35071(15) 0.0384(12) Uani 1 1 d . U . . .
H84 H 0.789337 0.950652 0.338721 0.046 Uiso 1 1 calc R . . . .
C77 C 0.9919(4) 0.5921(3) 0.45077(14) 0.0301(10) Uani 1 1 d . U . . .
H77 H 1.021462 0.542805 0.452779 0.036 Uiso 1 1 calc R . . . .
C21 C 0.4266(5) 0.7422(4) 0.3043(2) 0.0594(7) Uani 1 1 d . U . . .
H21 H 0.398301 0.739339 0.281970 0.071 Uiso 1 1 calc R . . . .
C28 C 0.9382(3) 0.5131(3) 0.33634(13) 0.0252(9) Uani 1 1 d . U . . .
H28A H 0.913476 0.558996 0.349156 0.030 Uiso 1 1 calc R . . . .
H28B H 0.990733 0.530369 0.322330 0.030 Uiso 1 1 calc R . . . .
C35 C 1.0669(5) 0.3259(4) 0.47544(18) 0.0513(15) Uani 1 1 d . U . . .
H35 H 1.113760 0.318870 0.492057 0.062 Uiso 1 1 calc R . . . .
C1 C 0.7313(4) 0.4218(3) 0.18485(13) 0.0339(12) Uani 1 1 d . U . . .
H1A H 0.703947 0.374477 0.174741 0.051 Uiso 1 1 calc GR . . . .
H1B H 0.796795 0.415856 0.185240 0.051 Uiso 1 1 calc GR . . . .
H1C H 0.715182 0.467695 0.170576 0.051 Uiso 1 1 calc GR . . . .
C10 C 0.3039(3) 0.4550(3) 0.25152(14) 0.0331(10) Uani 1 1 d . U . . .
H10A H 0.289979 0.402281 0.261216 0.040 Uiso 1 1 calc R . . . .
H10B H 0.275701 0.459694 0.228070 0.040 Uiso 1 1 calc R . . . .
C85 C 0.7360(4) 0.8973(3) 0.38317(18) 0.0424(12) Uani 1 1 d . U . . .
H85 H 0.707596 0.942931 0.392370 0.051 Uiso 1 1 calc R . . . .
O7 O 0.7435(6) 0.8925(4) 0.48767(18) 0.099(2) Uani 1 1 d . . . . .
C20 C 0.4119(5) 0.6813(4) 0.3285(2) 0.0594(7) Uani 1 1 d . U . . .
C16 C 0.1210(4) 0.7287(3) 0.31144(17) 0.0381(12) Uani 1 1 d . U . . .
H16 H 0.095431 0.764709 0.295212 0.046 Uiso 1 1 calc R . . . .
C22 C 0.4818(5) 0.8075(4) 0.3119(2) 0.0594(7) Uani 1 1 d . U . . .
H22 H 0.496858 0.845189 0.294508 0.071 Uiso 1 1 calc R . . . .
C19 C 0.1994(5) 0.6212(4) 0.35848(18) 0.0495(13) Uani 1 1 d . U . . .
H19 H 0.225227 0.586089 0.375049 0.059 Uiso 1 1 calc R . . . .
C91 C 0.0190(5) 0.4636(4) 0.2268(2) 0.069(2) Uani 1 1 d . U . . .
H91A H -0.014446 0.477888 0.205633 0.104 Uiso 1 1 calc GR . . . .
H91B H 0.083505 0.471358 0.222774 0.104 Uiso 1 1 calc GR . . . .
H91C H -0.000512 0.496942 0.246407 0.104 Uiso 1 1 calc GR . . . .
C34 C 1.0745(4) 0.2946(4) 0.44088(17) 0.0456(14) Uani 1 1 d . U . . .
H34 H 1.126466 0.265441 0.434490 0.055 Uiso 1 1 calc R . . . .
C62 C 0.2663(4) 0.1670(4) 0.30026(19) 0.0431(12) Uani 1 1 d . U . . .
H62 H 0.255305 0.150572 0.323698 0.052 Uiso 1 1 calc R . . . .
C61 C 0.2155(4) 0.1325(4) 0.2716(2) 0.0550(16) Uani 1 1 d . U . . .
H61 H 0.171587 0.093343 0.276219 0.066 Uiso 1 1 calc R . . . .
C65 C 0.5355(6) 0.0790(5) 0.3452(2) 0.0708(18) Uani 1 1 d . U . . .
H65 H 0.529594 0.029642 0.356602 0.085 Uiso 1 1 calc R . . . .
C89 C 0.7395(6) 1.0045(5) 0.5240(2) 0.0669(18) Uani 1 1 d . U . . .
H89A H 0.686798 1.028448 0.535725 0.080 Uiso 1 1 calc R . . . .
H89B H 0.787403 1.044738 0.522097 0.080 Uiso 1 1 calc R . . . .
C60 C 0.2313(5) 0.1569(4) 0.2377(2) 0.0578(17) Uani 1 1 d . U . . .
H60 H 0.196415 0.135547 0.219113 0.069 Uiso 1 1 calc R . . . .
C67 C 0.6249(5) 0.1652(6) 0.3131(2) 0.0655(17) Uani 1 1 d . U . . .
H67 H 0.680614 0.176012 0.302016 0.079 Uiso 1 1 calc R . . . .
C17 C 0.0734(4) 0.7059(4) 0.3410(2) 0.0541(15) Uani 1 1 d . U . . .
H17 H 0.016199 0.728432 0.345783 0.065 Uiso 1 1 calc R . . . .
C93 C 0.0360(5) 0.2674(4) 0.26990(19) 0.0552(16) Uani 1 1 d . U . . .
H93A H 0.042378 0.237298 0.247794 0.066 Uiso 1 1 calc R . . . .
H93B H 0.079375 0.245835 0.287129 0.066 Uiso 1 1 calc R . . . .
C66 C 0.6126(6) 0.0967(5) 0.3295(2) 0.0678(18) Uani 1 1 d . U . . .
H66 H 0.660330 0.059601 0.329955 0.081 Uiso 1 1 calc R . . . .
C25 C 0.4376(5) 0.6926(4) 0.3643(2) 0.0594(7) Uani 1 1 d . U . . .
H25 H 0.422077 0.653520 0.381084 0.071 Uiso 1 1 calc R . . . .
C92 C 0.0570(4) 0.3529(4) 0.26321(19) 0.0528(17) Uani 1 1 d . U . . .
H92A H 0.045660 0.384012 0.284728 0.063 Uiso 1 1 calc R . . . .
H92B H 0.121255 0.358791 0.256859 0.063 Uiso 1 1 calc R . . . .
C94 C -0.0820(6) 0.1776(4) 0.2866(2) 0.067(2) Uani 1 1 d . U . . .
H94A H -0.079680 0.152456 0.263443 0.101 Uiso 1 1 calc GR . . . .
H94B H -0.143478 0.174727 0.295776 0.101 Uiso 1 1 calc GR . . . .
H94C H -0.041011 0.150429 0.302630 0.101 Uiso 1 1 calc GR . . . .
C88 C 0.7738(6) 0.9319(5) 0.5453(2) 0.069(2) Uani 1 1 d . U . . .
H88A H 0.824763 0.946656 0.560660 0.083 Uiso 1 1 calc R . . . .
H88B H 0.725077 0.909475 0.559929 0.083 Uiso 1 1 calc R . . . .
C18 C 0.1095(5) 0.6500(5) 0.3638(2) 0.0641(18) Uani 1 1 d . U . . .
H18 H 0.074728 0.630964 0.382929 0.077 Uiso 1 1 calc R . . . .
C90 C 0.7141(9) 0.9755(5) 0.4885(2) 0.094(3) Uani 1 1 d . U . . .
H90A H 0.648322 0.979404 0.484950 0.112 Uiso 1 1 calc R . . . .
H90B H 0.744841 1.006349 0.470033 0.112 Uiso 1 1 calc R . . . .
C23 C 0.5154(5) 0.8146(4) 0.3486(2) 0.0594(7) Uani 1 1 d . U . . .
H23 H 0.556947 0.855076 0.354226 0.071 Uiso 1 1 calc R . . . .
C87 C 0.8025(8) 0.8756(5) 0.5183(3) 0.084(2) Uani 1 1 d . U . . .
H87A H 0.794194 0.820797 0.526482 0.101 Uiso 1 1 calc R . . . .
H87B H 0.866495 0.883670 0.512147 0.101 Uiso 1 1 calc R . . . .
C24 C 0.4862(5) 0.7612(4) 0.3757(2) 0.0594(7) Uani 1 1 d . U . . .
H24 H 0.498347 0.770810 0.399830 0.071 Uiso 1 1 calc R . . . .

loop_
_atom_site_aniso_label
_atom_site_aniso_U_11
_atom_site_aniso_U_22
_atom_site_aniso_U_33
_atom_site_aniso_U_23
_atom_site_aniso_U_13
_atom_site_aniso_U_12
Eu2 0.01663(9) 0.01651(9) 0.01778(9) -0.00207(9) 0.00087(7) -0.00090(9)
Eu1 0.01622(9) 0.01796(10) 0.02118(10) 0.00240(9) -0.00222(9) 0.00025(8)
O5 0.0262(15) 0.0150(14) 0.0201(15) -0.0039(13) 0.0028(13) 0.0006(12)
O2 0.0289(18) 0.0177(15) 0.0234(16) 0.0003(12) 0.0013(13) 0.0032(13)
O3 0.0312(17) 0.0265(17) 0.0245(17) 0.0074(14) 0.0054(13) 0.0083(15)
N3 0.0196(18) 0.024(2) 0.0181(18) 0.0018(15) 0.0038(14) -0.0004(15)
O4 0.0209(14) 0.0289(17) 0.0177(14) 0.0032(12) 0.0006(12) -0.0034(15)
O6 0.043(2) 0.0239(18) 0.0279(18) -0.0037(14) -0.0007(15) -0.0096(15)
O1 0.0170(15) 0.0270(17) 0.0184(14) -0.0006(12) -0.0012(11) 0.0019(12)
N2 0.0190(17) 0.0168(16) 0.0207(17) 0.0028(14) -0.0025(15) 0.0020(13)
N1 0.0164(17) 0.0191(19) 0.0234(18) 0.0001(14) -0.0012(14) 0.0034(13)
C69 0.018(2) 0.030(2) 0.0218(19) -0.0008(17) 0.0017(16) 0.0028(17)
C5 0.0146(17) 0.019(2) 0.0180(18) -0.0022(15) -0.0001(14) -0.0022(15)
C30 0.0211(19) 0.0190(19) 0.024(2) 0.0031(17) -0.0038(16) 0.0018(16)
C47 0.017(2) 0.030(2) 0.025(2) 0.0047(18) 0.0004(16) 0.0016(17)
N4 0.0190(18) 0.026(2) 0.031(2) 0.0051(18) 0.0004(17) -0.0025(15)
C4 0.0194(18) 0.0183(18) 0.0231(18) 0.0021(19) 0.0002(15) -0.0004(19)
C48 0.0145(18) 0.031(2) 0.023(2) 0.0048(18) -0.0008(15) 0.0001(16)
C81 0.027(2) 0.0182(19) 0.025(2) -0.0014(16) -0.0036(17) -0.0008(17)
C27 0.021(2) 0.023(2) 0.025(2) 0.0050(16) 0.0023(17) 0.0028(16)
C40 0.046(3) 0.024(2) 0.035(3) -0.0017(19) -0.014(2) 0.001(2)
C32 0.032(2) 0.025(2) 0.028(2) 0.0071(18) -0.0100(18) -0.0098(18)
C49 0.0160(18) 0.032(2) 0.0227(19) 0.0052(18) 0.0012(15) 0.0007(18)
C3 0.0197(19) 0.025(2) 0.0230(19) 0.0039(18) -0.0016(16) 0.0015(17)
C31 0.023(2) 0.0201(19) 0.0217(19) 0.0027(16) -0.0014(17) 0.0002(17)
C75 0.026(2) 0.023(2) 0.0208(19) -0.0014(16) 0.0006(16) -0.0021(17)
C70 0.025(2) 0.032(2) 0.0220(19) 0.0045(19) -0.0012(16) -0.0018(19)
C51 0.0204(19) 0.027(2) 0.033(2) 0.0045(17) -0.0030(19) -0.0005(18)
C39 0.032(2) 0.023(2) 0.025(2) 0.0009(18) -0.0073(18) 0.0000(17)
C8 0.0200(19) 0.022(2) 0.027(2) 0.0031(17) -0.0008(15) 0.0021(17)
C46 0.020(2) 0.035(2) 0.034(2) 0.0131(19) -0.0011(19) 0.000(2)
C38 0.027(2) 0.0209(19) 0.0217(19) 0.0080(16) -0.0052(17) 0.0001(18)
C41 0.048(3) 0.024(2) 0.038(2) 0.0059(19) -0.017(2) -0.006(2)
C6 0.0168(19) 0.0176(19) 0.024(2) -0.0007(16) -0.0018(16) 0.0002(16)
C73 0.026(2) 0.020(2) 0.0221(19) -0.0044(16) 0.0037(17) 0.0021(17)
C12 0.0209(19) 0.021(2) 0.029(2) 0.0018(16) -0.0002(17) 0.0045(16)
O8 0.040(2) 0.057(3) 0.068(3) -0.012(2) -0.004(2) -0.010(2)
C74 0.027(2) 0.0177(19) 0.0192(19) -0.0025(16) -0.0005(16) 0.0012(17)
C26 0.023(2) 0.0172(19) 0.023(2) -0.0019(16) -0.0041(16) 0.0022(16)
C2 0.023(2) 0.028(2) 0.022(2) -0.0004(17) 0.0020(17) 0.0020(19)
O9 0.047(3) 0.046(3) 0.068(3) -0.013(2) 0.007(2) 0.019(2)
C82 0.037(2) 0.019(2) 0.025(2) 0.0010(17) -0.0029(18) -0.0013(18)
C80 0.035(2) 0.027(2) 0.031(2) -0.0015(19) -0.0067(19) -0.0016(19)
C57 0.028(2) 0.022(2) 0.052(3) -0.007(2) -0.020(2) 0.0100(18)
C50 0.021(2) 0.040(3) 0.023(2) 0.0026(18) 0.0005(17) 0.0010(19)
C53 0.020(2) 0.034(2) 0.034(2) 0.007(2) 0.0009(19) -0.0019(19)
C9 0.023(2) 0.025(2) 0.024(2) -0.0015(17) -0.0019(17) 0.0012(17)
C15 0.025(2) 0.032(2) 0.045(3) 0.004(2) 0.002(2) 0.0061(19)
C7 0.0185(19) 0.024(2) 0.024(2) -0.0013(17) 0.0029(16) 0.0065(17)
C45 0.025(2) 0.042(2) 0.022(2) 0.0108(19) 0.0000(18) -0.001(2)
C63 0.036(2) 0.038(2) 0.038(2) -0.013(2) -0.017(2) 0.007(2)
C29 0.0195(19) 0.027(2) 0.026(2) 0.0030(18) -0.0019(17) -0.0023(19)
C37 0.050(3) 0.032(2) 0.034(2) 0.003(2) -0.013(2) -0.007(2)
C36 0.065(4) 0.048(3) 0.037(3) 0.011(3) -0.021(3) -0.019(3)
C54 0.020(2) 0.038(3) 0.054(3) -0.002(2) -0.007(2) 0.001(2)
C42 0.031(2) 0.033(3) 0.032(2) 0.010(2) -0.006(2) -0.011(2)
C13 0.026(2) 0.0317(19) 0.025(2) 0.0055(18) 0.0047(17) 0.0125(13)
C86 0.045(3) 0.025(2) 0.034(2) -0.0036(19) 0.003(2) 0.002(2)
C56 0.023(2) 0.025(2) 0.036(2) 0.0019(19) -0.0071(18) -0.0012(18)
C55 0.022(2) 0.029(2) 0.036(2) 0.0020(19) -0.0049(18) -0.0065(18)
C72 0.042(2) 0.036(2) 0.030(2) -0.0141(19) 0.010(2) -0.003(2)
C11 0.019(2) 0.031(2) 0.039(2) -0.0035(19) -0.0019(18) 0.0017(17)
C14 0.021(2) 0.028(2) 0.036(2) 0.0015(19) 0.0029(18) 0.0040(18)
C43 0.031(2) 0.023(2) 0.030(2) 0.0053(18) -0.0018(19) -0.0023(18)
C76 0.025(2) 0.026(2) 0.024(2) 0.0005(17) -0.0005(17) 0.0000(18)
C33 0.029(2) 0.041(3) 0.035(2) 0.017(2) -0.009(2) -0.009(2)
C58 0.046(3) 0.028(2) 0.050(3) -0.007(2) -0.020(2) 0.007(2)
C71 0.043(3) 0.046(3) 0.022(2) -0.007(2) 0.000(2) -0.003(2)
C52 0.023(2) 0.033(2) 0.032(2) 0.0041(19) 0.004(2) 0.001(2)
C78 0.027(2) 0.039(3) 0.034(3) -0.002(2) -0.008(2) -0.004(2)
C68 0.034(3) 0.067(3) 0.052(3) -0.029(3) -0.012(2) 0.007(3)
C59 0.065(3) 0.037(3) 0.058(3) -0.017(3) -0.031(3) 0.024(3)
C44 0.042(3) 0.058(4) 0.031(3) 0.019(3) 0.005(2) -0.001(3)
C64 0.057(3) 0.041(3) 0.044(3) -0.009(2) -0.019(3) 0.018(2)
C83 0.047(3) 0.033(3) 0.027(2) 0.008(2) -0.002(2) -0.001(2)
C79 0.042(3) 0.032(3) 0.038(3) -0.005(2) -0.012(2) -0.007(2)
C84 0.055(3) 0.023(2) 0.037(3) 0.007(2) -0.006(2) -0.001(2)
C77 0.027(2) 0.030(2) 0.033(2) 0.002(2) -0.0025(19) 0.003(2)
C21 0.0607(15) 0.0396(12) 0.0778(16) -0.0014(12) -0.0121(13) -0.0030(11)
C28 0.023(2) 0.022(2) 0.030(2) 0.0047(18) 0.0026(17) -0.0005(17)
C35 0.049(3) 0.058(3) 0.047(3) 0.022(3) -0.023(3) -0.017(3)
C1 0.038(3) 0.042(3) 0.022(2) 0.000(2) 0.005(2) 0.008(2)
C10 0.025(2) 0.036(3) 0.038(2) -0.010(2) -0.005(2) 0.000(2)
C85 0.056(3) 0.021(2) 0.050(3) -0.005(2) 0.002(3) 0.007(2)
O7 0.140(7) 0.085(5) 0.072(4) -0.022(4) 0.001(4) -0.008(5)
C20 0.0607(15) 0.0396(12) 0.0778(16) -0.0014(12) -0.0121(13) -0.0030(11)
C16 0.027(2) 0.030(3) 0.057(3) -0.002(2) -0.007(2) 0.006(2)
C22 0.0607(15) 0.0396(12) 0.0778(16) -0.0014(12) -0.0121(13) -0.0030(11)
C19 0.045(3) 0.055(3) 0.049(3) 0.012(2) 0.013(3) 0.018(3)
C91 0.055(4) 0.057(4) 0.096(6) -0.021(4) 0.026(4) -0.020(3)
C34 0.032(3) 0.057(3) 0.049(3) 0.024(3) -0.011(2) -0.010(2)
C62 0.033(2) 0.031(2) 0.065(3) -0.008(2) -0.017(2) 0.006(2)
C61 0.036(3) 0.031(3) 0.098(4) -0.021(3) -0.021(3) 0.005(2)
C65 0.090(4) 0.064(4) 0.058(3) -0.021(3) -0.039(3) 0.034(3)
C89 0.069(4) 0.061(4) 0.071(4) -0.005(4) -0.002(3) -0.023(4)
C60 0.054(3) 0.042(3) 0.078(4) -0.028(3) -0.034(3) 0.025(3)
C67 0.043(3) 0.092(4) 0.061(3) -0.040(3) -0.020(3) 0.013(3)
C17 0.032(3) 0.053(3) 0.077(4) 0.010(3) 0.015(3) 0.016(2)
C93 0.035(3) 0.071(4) 0.060(4) -0.023(3) -0.007(3) 0.022(3)
C66 0.059(3) 0.080(4) 0.064(3) -0.038(3) -0.035(3) 0.036(3)
C25 0.0607(15) 0.0396(12) 0.0778(16) -0.0014(12) -0.0121(13) -0.0030(11)
C92 0.023(3) 0.076(4) 0.060(4) -0.027(3) -0.002(3) 0.003(3)
C94 0.083(6) 0.048(4) 0.071(5) -0.001(4) 0.003(4) 0.023(4)
C88 0.081(5) 0.062(4) 0.065(4) -0.014(4) -0.003(4) -0.008(4)
C18 0.050(3) 0.069(4) 0.074(4) 0.013(3) 0.030(3) 0.016(3)
C90 0.143(6) 0.067(5) 0.072(5) -0.004(4) 0.003(5) -0.054(5)
C23 0.0607(15) 0.0396(12) 0.0778(16) -0.0014(12) -0.0121(13) -0.0030(11)
C87 0.097(5) 0.065(4) 0.089(5) -0.031(4) -0.002(5) -0.025(4)
C24 0.0607(15) 0.0396(12) 0.0778(16) -0.0014(12) -0.0121(13) -0.0030(11)

loop_
_atom_type_symbol
_atom_type_description
_atom_type_scat_dispersion_real
_atom_type_scat_dispersion_imag
_atom_type_scat_source
C C 0.0033 0.0016 'International Tables Vol C Tables 4.2.6.8 and 6.1.1.4'
H H 0.0000 0.0000 'International Tables Vol C Tables 4.2.6.8 and 6.1.1.4'
Eu Eu -0.1578 3.6682 'International Tables Vol C Tables 4.2.6.8 and 6.1.1.4'
N N 0.0061 0.0033 'International Tables Vol C Tables 4.2.6.8 and 6.1.1.4'
O O 0.0106 0.0060 'International Tables Vol C Tables 4.2.6.8 and 6.1.1.4'

loop_
_geom_angle_atom_site_label_1
_geom_angle_atom_site_label_2
_geom_angle_atom_site_label_3
_geom_angle
_geom_angle_site_symmetry_1
_geom_angle_site_symmetry_3
_geom_angle_publ_flag
O5 Eu2 O2 102.27(12) . . ?
O5 Eu2 N3 67.53(12) . . ?
O5 Eu2 O4 134.22(11) . . ?
O5 Eu2 O1 115.25(12) . . ?
O5 Eu2 N2 98.26(11) . . ?
O2 Eu2 N3 89.34(12) . . ?
O2 Eu2 O4 106.56(11) . . ?
O2 Eu2 O1 131.74(11) . . ?
O2 Eu2 N2 68.42(11) . . ?
N3 Eu2 N2 151.00(12) . . ?
O4 Eu2 N3 77.94(11) . . ?
O4 Eu2 N2 125.11(11) . . ?
O1 Eu2 N3 131.79(11) . . ?
O1 Eu2 O4 67.83(10) . . ?
O1 Eu2 N2 76.83(11) . . ?
O3 Eu1 O4 101.26(12) . . ?
O3 Eu1 O6 124.03(14) . . ?
O3 Eu1 O1 116.29(12) . . ?
O3 Eu1 N1 69.05(11) . . ?
O3 Eu1 N4 101.94(12) . . ?
O4 Eu1 N1 141.07(11) . . ?
O4 Eu1 N4 78.23(12) . . ?
O6 Eu1 O4 127.56(13) . . ?
O6 Eu1 O1 106.73(13) . . ?
O6 Eu1 N1 84.27(12) . . ?
O6 Eu1 N4 68.50(14) . . ?
O1 Eu1 O4 68.73(11) . . ?
O1 Eu1 N1 81.81(11) . . ?
O1 Eu1 N4 132.99(11) . . ?
N4 Eu1 N1 139.95(12) . . ?
C74 O5 Eu2 133.8(3) . . ?
C31 O2 Eu2 130.0(3) . . ?
C13 O3 Eu1 129.9(3) . . ?
C69 N3 Eu2 110.8(3) . . ?
C69 N3 C73 108.2(4) . . ?
C70 N3 Eu2 116.2(3) . . ?
C70 N3 C69 108.6(3) . . ?
C70 N3 C73 104.4(4) . . ?
C73 N3 Eu2 108.1(2) . . ?
Eu1 O4 Eu2 110.35(11) . . ?
C48 O4 Eu2 122.2(3) . . ?
C48 O4 Eu1 127.4(3) . . ?
C56 O6 Eu1 129.8(3) . . ?
Eu1 O1 Eu2 112.50(12) . . ?
C5 O1 Eu2 130.6(3) . . ?
C5 O1 Eu1 115.5(2) . . ?
C30 N2 Eu2 108.4(3) . . ?
C30 N2 C26 112.9(3) . . ?
C27 N2 Eu2 116.2(3) . . ?
C27 N2 C30 104.3(3) . . ?
C27 N2 C26 110.1(4) . . ?
C26 N2 Eu2 105.2(3) . . ?
C8 N1 Eu1 105.7(2) . . ?
C8 N1 C12 114.0(3) . . ?
C8 N1 C9 110.0(4) . . ?
C12 N1 Eu1 107.0(3) . . ?
C9 N1 Eu1 115.7(3) . . ?
C9 N1 C12 104.6(3) . . ?
N3 C69 H69A 108.9 . . ?
N3 C69 H69B 108.9 . . ?
N3 C69 C49 113.4(4) . . ?
H69A C69 H69B 107.7 . . ?
C49 C69 H69A 108.9 . . ?
C49 C69 H69B 108.9 . . ?
O1 C5 Eu1 41.60(18) . . ?
O1 C5 C4 120.6(4) . . ?
O1 C5 C6 119.1(4) . . ?
C4 C5 Eu1 96.1(3) . . ?
C4 C5 C6 120.3(4) . . ?
C6 C5 Eu1 129.6(3) . . ?
N2 C30 H30 108.8 . . ?
N2 C30 C31 111.6(4) . . ?
N2 C30 C29 104.6(3) . . ?
C31 C30 H30 108.8 . . ?
C29 C30 H30 108.8 . . ?
C29 C30 C31 114.1(4) . . ?
C48 C47 C51 120.8(4) . . ?
C46 C47 C48 119.1(5) . . ?
C46 C47 C51 119.8(4) . . ?
C51 N4 Eu1 106.3(3) . . ?
C55 N4 Eu1 107.7(3) . . ?
C55 N4 C51 113.6(4) . . ?
C55 N4 C52 104.2(4) . . ?
C52 N4 Eu1 113.8(3) . . ?
C52 N4 C51 111.4(4) . . ?
C5 C4 C8 120.0(4) . . ?
C3 C4 C5 118.9(4) . . ?
C3 C4 C8 121.1(4) . . ?
O4 C48 C47 120.1(4) . . ?
O4 C48 C49 120.2(4) . . ?
C49 C48 C47 119.6(4) . . ?
C82 C81 C74 117.3(4) . . ?
C86 C81 C74 124.5(4) . . ?
C86 C81 C82 118.1(5) . . ?
N2 C27 H27A 111.0 . . ?
N2 C27 H27B 111.0 . . ?
N2 C27 C28 103.8(4) . . ?
H27A C27 H27B 109.0 . . ?
C28 C27 H27A 111.0 . . ?
C28 C27 H27B 111.0 . . ?
C39 C40 H40 120.2 . . ?
C41 C40 H40 120.2 . . ?
C41 C40 C39 119.6(5) . . ?
C37 C32 C31 119.7(5) . . ?
C37 C32 C33 117.3(5) . . ?
C33 C32 C31 123.0(5) . . ?
C48 C49 C69 119.8(4) . . ?
C48 C49 C50 119.2(5) . . ?
C50 C49 C69 120.8(4) . . ?
C4 C3 H3 118.9 . . ?
C2 C3 C4 122.3(4) . . ?
C2 C3 H3 118.9 . . ?
O2 C31 Eu2 30.68(18) . . ?
O2 C31 C30 108.1(4) . . ?
O2 C31 C32 110.2(4) . . ?
O2 C31 C38 110.4(4) . . ?
C30 C31 Eu2 82.8(2) . . ?
C32 C31 Eu2 137.1(3) . . ?
C32 C31 C30 109.4(4) . . ?
C38 C31 Eu2 107.1(3) . . ?
C38 C31 C30 114.0(4) . . ?
C38 C31 C32 104.7(4) . . ?
C80 C75 C74 122.3(4) . . ?
C76 C75 C74 120.7(4) . . ?
C76 C75 C80 117.0(5) . . ?
N3 C70 H70A 110.3 . . ?
N3 C70 H70B 110.3 . . ?
N3 C70 C71 107.1(4) . . ?
H70A C70 H70B 108.6 . . ?
C71 C70 H70A 110.3 . . ?
C71 C70 H70B 110.3 . . ?
C47 C51 H51A 109.5 . . ?
C47 C51 H51B 109.5 . . ?
N4 C51 C47 110.6(4) . . ?
N4 C51 H51A 109.5 . . ?
N4 C51 H51B 109.5 . . ?
H51A C51 H51B 108.1 . . ?
C40 C39 H39 119.4 . . ?
C38 C39 C40 121.1(5) . . ?
C38 C39 H39 119.4 . . ?
N1 C8 C4 110.8(4) . . ?
N1 C8 H8A 109.5 . . ?
N1 C8 H8B 109.5 . . ?
C4 C8 H8A 109.5 . . ?
C4 C8 H8B 109.5 . . ?
H8A C8 H8B 108.1 . . ?
C47 C46 H46 118.7 . . ?
C47 C46 C45 122.7(5) . . ?
C45 C46 H46 118.7 . . ?
C39 C38 C31 122.9(4) . . ?
C39 C38 C43 118.3(4) . . ?
C43 C38 C31 118.4(4) . . ?
C40 C41 H41 119.8 . . ?
C42 C41 C40 120.4(5) . . ?
C42 C41 H41 119.8 . . ?
C5 C6 C26 120.5(4) . . ?
C7 C6 C5 118.3(4) . . ?
C7 C6 C26 120.9(4) . . ?
N3 C73 H73 108.0 . . ?
N3 C73 C74 111.3(3) . . ?
N3 C73 C72 104.1(4) . . ?
C74 C73 H73 108.0 . . ?
C72 C73 H73 108.0 . . ?
C72 C73 C74 117.0(4) . . ?
N1 C12 H12 109.9 . . ?
N1 C12 C13 111.9(4) . . ?
N1 C12 C11 103.3(4) . . ?
C13 C12 H12 109.9 . . ?
C11 C12 H12 109.9 . . ?
C11 C12 C13 111.7(4) . . ?
C92 O8 C91 113.0(6) . . ?
O5 C74 Eu2 28.32(18) . . ?
O5 C74 C81 108.6(4) . . ?
O5 C74 C75 110.8(4) . . ?
O5 C74 C73 107.6(4) . . ?
C81 C74 Eu2 129.1(3) . . ?
C81 C74 C73 110.2(4) . . ?
C75 C74 Eu2 113.9(3) . . ?
C75 C74 C81 106.7(4) . . ?
C75 C74 C73 112.9(4) . . ?
C73 C74 Eu2 81.2(2) . . ?
N2 C26 H26A 109.4 . . ?
N2 C26 H26B 109.4 . . ?
C6 C26 N2 111.0(4) . . ?
C6 C26 H26A 109.4 . . ?
C6 C26 H26B 109.4 . . ?
H26A C26 H26B 108.0 . . ?
C3 C2 C7 117.9(4) . . ?
C3 C2 C1 120.8(4) . . ?
C7 C2 C1 121.2(4) . . ?
C94 O9 C93 112.5(5) . . ?
C81 C82 H82 118.9 . . ?
C83 C82 C81 122.1(5) . . ?
C83 C82 H82 118.9 . . ?
C75 C80 H80 119.4 . . ?
C79 C80 C75 121.3(5) . . ?
C79 C80 H80 119.4 . . ?
C58 C57 C56 118.3(5) . . ?
C62 C57 C56 123.5(6) . . ?
C62 C57 C58 118.2(5) . . ?
C49 C50 H50 118.9 . . ?
C45 C50 C49 122.1(5) . . ?
C45 C50 H50 118.9 . . ?
H53A C53 H53B 108.9 . . ?
C54 C53 H53A 110.8 . . ?
C54 C53 H53B 110.8 . . ?
C52 C53 H53A 110.8 . . ?
C52 C53 H53B 110.8 . . ?
C52 C53 C54 104.6(4) . . ?
N1 C9 H9A 110.5 . . ?
N1 C9 H9B 110.5 . . ?
N1 C9 C10 106.0(4) . . ?
H9A C9 H9B 108.7 . . ?
C10 C9 H9A 110.5 . . ?
C10 C9 H9B 110.5 . . ?
C14 C15 H15 118.6 . . ?
C16 C15 H15 118.6 . . ?
C16 C15 C14 122.8(5) . . ?
C6 C7 H7 118.9 . . ?
C2 C7 C6 122.3(4) . . ?
C2 C7 H7 118.9 . . ?
C46 C45 C50 117.1(4) . . ?
C46 C45 C44 121.7(5) . . ?
C50 C45 C44 121.1(5) . . ?
C68 C63 C56 120.2(6) . . ?
C68 C63 C64 117.8(6) . . ?
C64 C63 C56 121.7(6) . . ?
C30 C29 H29A 110.6 . . ?
C30 C29 H29B 110.6 . . ?
H29A C29 H29B 108.7 . . ?
C28 C29 C30 105.8(3) . . ?
C28 C29 H29A 110.6 . . ?
C28 C29 H29B 110.6 . . ?
C32 C37 H37 119.6 . . ?
C36 C37 C32 120.7(6) . . ?
C36 C37 H37 119.6 . . ?
C37 C36 H36 119.2 . . ?
C35 C36 C37 121.5(6) . . ?
C35 C36 H36 119.2 . . ?
C53 C54 H54A 110.7 . . ?
C53 C54 H54B 110.7 . . ?
C53 C54 C55 105.1(4) . . ?
H54A C54 H54B 108.8 . . ?
C55 C54 H54A 110.7 . . ?
C55 C54 H54B 110.7 . . ?
C41 C42 H42 119.9 . . ?
C41 C42 C43 120.3(5) . . ?
C43 C42 H42 119.9 . . ?
O3 C13 Eu1 30.88(18) . . ?
O3 C13 C12 107.4(4) . . ?
O3 C13 C14 112.0(4) . . ?
O3 C13 C20 110.8(5) . . ?
C12 C13 Eu1 81.1(2) . . ?
C14 C13 Eu1 137.8(3) . . ?
C14 C13 C12 108.4(4) . . ?
C20 C13 Eu1 107.9(4) . . ?
C20 C13 C12 112.5(5) . . ?
C20 C13 C14 105.8(5) . . ?
C81 C86 H86 119.5 . . ?
C85 C86 C81 121.0(5) . . ?
C85 C86 H86 119.5 . . ?
O6 C56 Eu1 30.8(2) . . ?
O6 C56 C57 109.8(4) . . ?
O6 C56 C63 110.6(4) . . ?
O6 C56 C55 106.7(4) . . ?
C57 C56 Eu1 135.6(3) . . ?
C57 C56 C55 111.3(4) . . ?
C63 C56 Eu1 110.0(3) . . ?
C63 C56 C57 103.7(4) . . ?
C63 C56 C55 114.8(4) . . ?
C55 C56 Eu1 79.9(3) . . ?
N4 C55 C54 104.4(4) . . ?
N4 C55 C56 111.7(4) . . ?
N4 C55 H55 109.4 . . ?
C54 C55 H55 109.4 . . ?
C56 C55 C54 112.3(4) . . ?
C56 C55 H55 109.4 . . ?
C73 C72 H72A 110.7 . . ?
C73 C72 H72B 110.7 . . ?
H72A C72 H72B 108.8 . . ?
C71 C72 C73 105.5(4) . . ?
C71 C72 H72A 110.7 . . ?
C71 C72 H72B 110.7 . . ?
C12 C11 H11A 110.4 . . ?
C12 C11 H11B 110.4 . . ?
H11A C11 H11B 108.6 . . ?
C10 C11 C12 106.7(4) . . ?
C10 C11 H11A 110.4 . . ?
C10 C11 H11B 110.4 . . ?
C15 C14 C13 123.3(5) . . ?
C19 C14 C15 116.9(5) . . ?
C19 C14 C13 119.8(5) . . ?
C38 C43 C42 120.3(5) . . ?
C38 C43 H43 119.8 . . ?
C42 C43 H43 119.8 . . ?
C75 C76 H76 119.0 . . ?
C75 C76 C77 122.0(5) . . ?
C77 C76 H76 119.0 . . ?
C32 C33 H33 119.2 . . ?
C34 C33 C32 121.5(6) . . ?
C34 C33 H33 119.2 . . ?
C57 C58 H58 119.4 . . ?
C59 C58 C57 121.2(7) . . ?
C59 C58 H58 119.4 . . ?
C70 C71 H71A 110.6 . . ?
C70 C71 H71B 110.6 . . ?
C72 C71 C70 105.6(4) . . ?
C72 C71 H71A 110.6 . . ?
C72 C71 H71B 110.6 . . ?
H71A C71 H71B 108.7 . . ?
N4 C52 C53 102.8(4) . . ?
N4 C52 H52A 111.2 . . ?
N4 C52 H52B 111.2 . . ?
C53 C52 H52A 111.2 . . ?
C53 C52 H52B 111.2 . . ?
H52A C52 H52B 109.1 . . ?
C79 C78 H78 120.5 . . ?
C79 C78 C77 119.1(5) . . ?
C77 C78 H78 120.5 . . ?
C63 C68 H68 119.6 . . ?
C63 C68 C67 120.8(8) . . ?
C67 C68 H68 119.6 . . ?
C58 C59 H59 120.2 . . ?
C60 C59 C58 119.6(7) . . ?
C60 C59 H59 120.2 . . ?
C45 C44 H44A 109.5 . . ?
C45 C44 H44B 109.5 . . ?
C45 C44 H44C 109.5 . . ?
H44A C44 H44B 109.5 . . ?
H44A C44 H44C 109.5 . . ?
H44B C44 H44C 109.5 . . ?
C63 C64 H64 121.2 . . ?
C63 C64 C65 117.5(7) . . ?
C65 C64 H64 121.2 . . ?
C82 C83 H83 120.6 . . ?
C82 C83 C84 118.8(5) . . ?
C84 C83 H83 120.6 . . ?
C80 C79 H79 119.6 . . ?
C78 C79 C80 120.7(5) . . ?
C78 C79 H79 119.6 . . ?
C83 C84 H84 120.2 . . ?
C83 C84 C85 119.7(5) . . ?
C85 C84 H84 120.2 . . ?
C76 C77 C78 119.8(5) . . ?
C76 C77 H77 120.1 . . ?
C78 C77 H77 120.1 . . ?
C20 C21 H21 118.8 . . ?
C20 C21 C22 122.3(8) . . ?
C22 C21 H21 118.8 . . ?
C27 C28 C29 103.3(4) . . ?
C27 C28 H28A 111.1 . . ?
C27 C28 H28B 111.1 . . ?
C29 C28 H28A 111.1 . . ?
C29 C28 H28B 111.1 . . ?
H28A C28 H28B 109.1 . . ?
C36 C35 H35 120.7 . . ?
C36 C35 C34 118.5(6) . . ?
C34 C35 H35 120.7 . . ?
C2 C1 H1A 109.5 . . ?
C2 C1 H1B 109.5 . . ?
C2 C1 H1C 109.5 . . ?
H1A C1 H1B 109.5 . . ?
H1A C1 H1C 109.5 . . ?
H1B C1 H1C 109.5 . . ?
C9 C10 C11 105.6(4) . . ?
C9 C10 H10A 110.6 . . ?
C9 C10 H10B 110.6 . . ?
C11 C10 H10A 110.6 . . ?
C11 C10 H10B 110.6 . . ?
H10A C10 H10B 108.7 . . ?
C86 C85 C84 120.3(5) . . ?
C86 C85 H85 119.9 . . ?
C84 C85 H85 119.9 . . ?
C90 O7 C87 110.0(7) . . ?
C21 C20 C13 125.3(7) . . ?
C21 C20 C25 119.1(7) . . ?
C25 C20 C13 113.2(6) . . ?
C15 C16 H16 120.3 . . ?
C17 C16 C15 119.3(6) . . ?
C17 C16 H16 120.3 . . ?
C21 C22 H22 121.5 . . ?
C21 C22 C23 116.9(7) . . ?
C23 C22 H22 121.5 . . ?
C14 C19 H19 119.7 . . ?
C14 C19 C18 120.6(6) . . ?
C18 C19 H19 119.7 . . ?
O8 C91 H91A 109.5 . . ?
O8 C91 H91B 109.5 . . ?
O8 C91 H91C 109.5 . . ?
H91A C91 H91B 109.5 . . ?
H91A C91 H91C 109.5 . . ?
H91B C91 H91C 109.5 . . ?
C33 C34 C35 120.4(6) . . ?
C33 C34 H34 119.8 . . ?
C35 C34 H34 119.8 . . ?
C57 C62 H62 120.0 . . ?
C57 C62 C61 119.9(7) . . ?
C61 C62 H62 120.0 . . ?
C62 C61 H61 120.1 . . ?
C60 C61 C62 119.8(7) . . ?
C60 C61 H61 120.1 . . ?
C64 C65 H65 119.1 . . ?
C66 C65 C64 121.8(8) . . ?
C66 C65 H65 119.1 . . ?
H89A C89 H89B 108.6 . . ?
C88 C89 H89A 110.3 . . ?
C88 C89 H89B 110.3 . . ?
C90 C89 H89A 110.3 . . ?
C90 C89 H89B 110.3 . . ?
C90 C89 C88 107.1(8) . . ?
C59 C60 H60 119.4 . . ?
C61 C60 C59 121.2(6) . . ?
C61 C60 H60 119.4 . . ?
C68 C67 H67 119.8 . . ?
C66 C67 C68 120.3(8) . . ?
C66 C67 H67 119.8 . . ?
C16 C17 H17 120.0 . . ?
C16 C17 C18 120.0(6) . . ?
C18 C17 H17 120.0 . . ?
O9 C93 H93A 109.5 . . ?
O9 C93 H93B 109.5 . . ?
O9 C93 C92 110.6(5) . . ?
H93A C93 H93B 108.1 . . ?
C92 C93 H93A 109.5 . . ?
C92 C93 H93B 109.5 . . ?
C65 C66 C67 121.7(7) . . ?
C65 C66 H66 119.1 . . ?
C67 C66 H66 119.1 . . ?
C20 C25 H25 119.0 . . ?
C20 C25 C24 122.1(8) . . ?
C24 C25 H25 119.0 . . ?
O8 C92 C93 109.4(5) . . ?
O8 C92 H92A 109.8 . . ?
O8 C92 H92B 109.8 . . ?
C93 C92 H92A 109.8 . . ?
C93 C92 H92B 109.8 . . ?
H92A C92 H92B 108.2 . . ?
O9 C94 H94A 109.5 . . ?
O9 C94 H94B 109.5 . . ?
O9 C94 H94C 109.5 . . ?
H94A C94 H94B 109.5 . . ?
H94A C94 H94C 109.5 . . ?
H94B C94 H94C 109.5 . . ?
C89 C88 H88A 110.9 . . ?
C89 C88 H88B 110.9 . . ?
H88A C88 H88B 109.0 . . ?
C87 C88 C89 104.1(7) . . ?
C87 C88 H88A 110.9 . . ?
C87 C88 H88B 110.9 . . ?
C19 C18 H18 119.9 . . ?
C17 C18 C19 120.1(7) . . ?
C17 C18 H18 119.9 . . ?
O7 C90 C89 105.2(8) . . ?
O7 C90 H90A 110.7 . . ?
O7 C90 H90B 110.7 . . ?
C89 C90 H90A 110.7 . . ?
C89 C90 H90B 110.7 . . ?
H90A C90 H90B 108.8 . . ?
C22 C23 H23 119.3 . . ?
C24 C23 C22 121.4(7) . . ?
C24 C23 H23 119.3 . . ?
O7 C87 H87A 110.8 . . ?
O7 C87 H87B 110.8 . . ?
C88 C87 O7 104.7(8) . . ?
C88 C87 H87A 110.8 . . ?
C88 C87 H87B 110.8 . . ?
H87A C87 H87B 108.9 . . ?
C25 C24 C23 116.3(8) . . ?
C25 C24 H24 121.8 . . ?
C23 C24 H24 121.8 . . ?

loop_
_geom_bond_atom_site_label_1
_geom_bond_atom_site_label_2
_geom_bond_distance
_geom_bond_site_symmetry_2
_geom_bond_publ_flag
Eu2 O5 2.145(3) . ?
Eu2 O2 2.150(3) . ?
Eu2 N3 2.611(4) . ?
Eu2 O4 2.392(3) . ?
Eu2 O1 2.360(3) . ?
Eu2 N2 2.619(4) . ?
Eu1 O3 2.162(3) . ?
Eu1 O4 2.363(3) . ?
Eu1 O6 2.166(3) . ?
Eu1 O1 2.334(3) . ?
Eu1 N1 2.601(4) . ?
Eu1 N4 2.581(4) . ?
O5 C74 1.389(5) . ?
O2 C31 1.392(6) . ?
O3 C13 1.385(6) . ?
N3 C69 1.502(6) . ?
N3 C70 1.488(6) . ?
N3 C73 1.507(6) . ?
O4 C48 1.360(5) . ?
O6 C56 1.399(6) . ?
O1 C5 1.367(5) . ?
N2 C30 1.500(5) . ?
N2 C27 1.488(6) . ?
N2 C26 1.503(6) . ?
N1 C8 1.488(6) . ?
N1 C12 1.504(6) . ?
N1 C9 1.489(6) . ?
C69 H69A 0.9700 . ?
C69 H69B 0.9700 . ?
C69 C49 1.510(7) . ?
C5 C4 1.397(6) . ?
C5 C6 1.410(6) . ?
C30 H30 0.9800 . ?
C30 C31 1.559(6) . ?
C30 C29 1.553(6) . ?
C47 C48 1.407(7) . ?
C47 C51 1.508(7) . ?
C47 C46 1.384(7) . ?
N4 C51 1.505(6) . ?
N4 C55 1.479(6) . ?
N4 C52 1.489(6) . ?
C4 C3 1.391(6) . ?
C4 C8 1.510(6) . ?
C48 C49 1.394(7) . ?
C81 C74 1.550(6) . ?
C81 C82 1.401(7) . ?
C81 C86 1.385(7) . ?
C27 H27A 0.9700 . ?
C27 H27B 0.9700 . ?
C27 C28 1.506(6) . ?
C40 H40 0.9300 . ?
C40 C39 1.397(7) . ?
C40 C41 1.374(9) . ?
C32 C31 1.542(6) . ?
C32 C37 1.399(8) . ?
C32 C33 1.403(8) . ?
C49 C50 1.397(6) . ?
C3 H3 0.9300 . ?
C3 C2 1.381(6) . ?
C31 C38 1.542(6) . ?
C75 C74 1.550(7) . ?
C75 C80 1.405(7) . ?
C75 C76 1.380(7) . ?
C70 H70A 0.9700 . ?
C70 H70B 0.9700 . ?
C70 C71 1.535(7) . ?
C51 H51A 0.9700 . ?
C51 H51B 0.9700 . ?
C39 H39 0.9300 . ?
C39 C38 1.392(7) . ?
C8 H8A 0.9700 . ?
C8 H8B 0.9700 . ?
C46 H46 0.9300 . ?
C46 C45 1.387(7) . ?
C38 C43 1.392(7) . ?
C41 H41 0.9300 . ?
C41 C42 1.372(8) . ?
C6 C26 1.498(6) . ?
C6 C7 1.393(6) . ?
C73 H73 0.9800 . ?
C73 C74 1.566(6) . ?
C73 C72 1.549(6) . ?
C12 H12 0.9800 . ?
C12 C13 1.565(7) . ?
C12 C11 1.525(7) . ?
O8 C91 1.431(9) . ?
O8 C92 1.393(8) . ?
C26 H26A 0.9700 . ?
C26 H26B 0.9700 . ?
C2 C7 1.390(6) . ?
C2 C1 1.527(6) . ?
O9 C93 1.436(8) . ?
O9 C94 1.405(9) . ?
C82 H82 0.9300 . ?
C82 C83 1.386(7) . ?
C80 H80 0.9300 . ?
C80 C79 1.380(7) . ?
C57 C56 1.546(7) . ?
C57 C58 1.395(9) . ?
C57 C62 1.385(8) . ?
C50 H50 0.9300 . ?
C50 C45 1.395(7) . ?
C53 H53A 0.9700 . ?
C53 H53B 0.9700 . ?
C53 C54 1.534(8) . ?
C53 C52 1.522(7) . ?
C9 H9A 0.9700 . ?
C9 H9B 0.9700 . ?
C9 C10 1.516(7) . ?
C15 H15 0.9300 . ?
C15 C14 1.383(7) . ?
C15 C16 1.381(7) . ?
C7 H7 0.9300 . ?
C45 C44 1.513(7) . ?
C63 C56 1.529(7) . ?
C63 C68 1.375(9) . ?
C63 C64 1.396(9) . ?
C29 H29A 0.9700 . ?
C29 H29B 0.9700 . ?
C29 C28 1.535(6) . ?
C37 H37 0.9300 . ?
C37 C36 1.386(8) . ?
C36 H36 0.9300 . ?
C36 C35 1.376(10) . ?
C54 H54A 0.9700 . ?
C54 H54B 0.9700 . ?
C54 C55 1.554(7) . ?
C42 H42 0.9300 . ?
C42 C43 1.401(7) . ?
C13 C14 1.535(6) . ?
C13 C20 1.534(9) . ?
C86 H86 0.9300 . ?
C86 C85 1.384(8) . ?
C56 C55 1.553(7) . ?
C55 H55 0.9800 . ?
C72 H72A 0.9700 . ?
C72 H72B 0.9700 . ?
C72 C71 1.529(8) . ?
C11 H11A 0.9700 . ?
C11 H11B 0.9700 . ?
C11 C10 1.517(7) . ?
C14 C19 1.373(8) . ?
C43 H43 0.9300 . ?
C76 H76 0.9300 . ?
C76 C77 1.385(7) . ?
C33 H33 0.9300 . ?
C33 C34 1.381(7) . ?
C58 H58 0.9300 . ?
C58 C59 1.384(8) . ?
C71 H71A 0.9700 . ?
C71 H71B 0.9700 . ?
C52 H52A 0.9700 . ?
C52 H52B 0.9700 . ?
C78 H78 0.9300 . ?
C78 C79 1.371(8) . ?
C78 C77 1.394(7) . ?
C68 H68 0.9300 . ?
C68 C67 1.398(10) . ?
C59 H59 0.9300 . ?
C59 C60 1.368(11) . ?
C44 H44A 0.9600 . ?
C44 H44B 0.9600 . ?
C44 H44C 0.9600 . ?
C64 H64 0.9300 . ?
C64 C65 1.427(9) . ?
C83 H83 0.9300 . ?
C83 C84 1.395(8) . ?
C79 H79 0.9300 . ?
C84 H84 0.9300 . ?
C84 C85 1.403(9) . ?
C77 H77 0.9300 . ?
C21 H21 0.9300 . ?
C21 C20 1.373(11) . ?
C21 C22 1.383(10) . ?
C28 H28A 0.9700 . ?
C28 H28B 0.9700 . ?
C35 H35 0.9300 . ?
C35 C34 1.395(10) . ?
C1 H1A 0.9600 . ?
C1 H1B 0.9600 . ?
C1 H1C 0.9600 . ?
C10 H10A 0.9700 . ?
C10 H10B 0.9700 . ?
C85 H85 0.9300 . ?
O7 C90 1.446(12) . ?
O7 C87 1.457(12) . ?
C20 C25 1.402(11) . ?
C16 H16 0.9300 . ?
C16 C17 1.358(9) . ?
C22 H22 0.9300 . ?
C22 C23 1.458(11) . ?
C19 H19 0.9300 . ?
C19 C18 1.409(9) . ?
C91 H91A 0.9600 . ?
C91 H91B 0.9600 . ?
C91 H91C 0.9600 . ?
C34 H34 0.9300 . ?
C62 H62 0.9300 . ?
C62 C61 1.421(9) . ?
C61 H61 0.9300 . ?
C61 C60 1.350(11) . ?
C65 H65 0.9300 . ?
C65 C66 1.301(13) . ?
C89 H89A 0.9700 . ?
C89 H89B 0.9700 . ?
C89 C88 1.531(12) . ?
C89 C90 1.455(11) . ?
C60 H60 0.9300 . ?
C67 H67 0.9300 . ?
C67 C66 1.304(13) . ?
C17 H17 0.9300 . ?
C17 C18 1.367(10) . ?
C93 H93A 0.9700 . ?
C93 H93B 0.9700 . ?
C93 C92 1.476(10) . ?
C66 H66 0.9300 . ?
C25 H25 0.9300 . ?
C25 C24 1.410(10) . ?
C92 H92A 0.9700 . ?
C92 H92B 0.9700 . ?
C94 H94A 0.9600 . ?
C94 H94B 0.9600 . ?
C94 H94C 0.9600 . ?
C88 H88A 0.9700 . ?
C88 H88B 0.9700 . ?
C88 C87 1.437(11) . ?
C18 H18 0.9300 . ?
C90 H90A 0.9700 . ?
C90 H90B 0.9700 . ?
C23 H23 0.9300 . ?
C23 C24 1.413(11) . ?
C87 H87A 0.9700 . ?
C87 H87B 0.9700 . ?
C24 H24 0.9300 . ?
